data_1573838
loop_
_publ_author_name
'Zhu, Ming'
'Huang, Pei-Zhi'
'Li, Lin-Mei'
'Yang, Yi-Xuan'
'Pan, Lei'
'Wang, Zhi-Jie'
'Ni, Hao-Fei'
'Zhang, Feng-Wen'
'Teri, Gele'
'Zhang, Zhi-Xu'
'Liu, Zunqi'
'Fu, Da-Wei'
'Zhang, Yi'

_publ_section_title
;
 Thermal-responsive luminescence/dielectric responses with reversibly
 shifted light emissions
;
_journal_name_full 'Chemical Science'
_journal_paper_doi 10.1039/D4SC06631F
_journal_year 2025
_chemical_formula_moiety 'F6 P, C12 H24 O6, C6 H9 N2'
_chemical_formula_sum 'C18 H33 F6 N2 O6 P'
_chemical_formula_weight 518.43
_space_group_crystal_system monoclinic
_space_group_IT_number 14
_space_group_name_Hall '-P 2yn'
_space_group_name_H-M_alt 'P 1 21/n 1'
_atom_sites_solution_hydrogens geom
_audit_creation_date 2024-08-20
_audit_creation_method
;
Olex2 1.5
(compiled 2024.02.16 svn.r378c4104 for OlexSys, GUI svn.r6928)
;
_audit_update_record
;
2024-08-20 deposited with the CCDC.	2025-01-20 downloaded from the CCDC.
;
_cell_angle_alpha 90
_cell_angle_beta 100.634(18)
_cell_angle_gamma 90
_cell_formula_units_Z 4
_cell_length_a 11.985(5)
_cell_length_b 10.522(3)
_cell_length_c 19.813(7)
_cell_measurement_reflns_used 5069
_cell_measurement_temperature 383.00
_cell_measurement_theta_max 55.044
_cell_measurement_theta_min 3.725
_cell_volume 2455.6(15)
_computing_cell_refinement 'SAINT V8.40B (?, 2016)'
_computing_data_reduction 'SAINT V8.40B (?, 2016)'
_computing_molecular_graphics 'Olex2 1.5 (Dolomanov et al., 2009)'
_computing_publication_material 'Olex2 1.5 (Dolomanov et al., 2009)'
_computing_structure_refinement 'SHELXL 2018/3 (Sheldrick, 2015)'
_computing_structure_solution 'SHELXT 2018/2 (Sheldrick, 2018)'
_diffrn_ambient_temperature 383.00
_diffrn_measured_fraction_theta_full 0.979
_diffrn_measured_fraction_theta_max 0.960
_diffrn_measurement_device_type 'Bruker APEX-II CCD'
_diffrn_measurement_method '\f and \w scans'
_diffrn_radiation_type CuK\a
_diffrn_radiation_wavelength 1.54184
_diffrn_reflns_av_R_equivalents 0.0771
_diffrn_reflns_av_unetI/netI 0.0548
_diffrn_reflns_Laue_measured_fraction_full 0.979
_diffrn_reflns_Laue_measured_fraction_max 0.960
_diffrn_reflns_limit_h_max 13
_diffrn_reflns_limit_h_min -14
_diffrn_reflns_limit_k_max 8
_diffrn_reflns_limit_k_min -12
_diffrn_reflns_limit_l_max 22
_diffrn_reflns_limit_l_min -24
_diffrn_reflns_number 21041
_diffrn_reflns_point_group_measured_fraction_full 0.979
_diffrn_reflns_point_group_measured_fraction_max 0.960
_diffrn_reflns_theta_full 67.684
_diffrn_reflns_theta_max 71.626
_diffrn_reflns_theta_min 4.012
_diffrn_source_current 1.1
_diffrn_source_power 0.05500000000000001
_diffrn_source_voltage 50.0
_diffrn_standards_number 0
_exptl_absorpt_coefficient_mu 1.739
_exptl_absorpt_correction_T_max 0.7533
_exptl_absorpt_correction_T_min 0.5496
_exptl_absorpt_correction_type multi-scan
_exptl_absorpt_process_details
;
SADABS-2016/2 (Bruker,2016/2) was used for absorption correction.
wR2(int) was 0.1425 before and 0.0628 after correction.
The Ratio of minimum to maximum transmission is 0.7296.
The \l/2 correction factor is Not present.
;
_exptl_crystal_colour colourless
_exptl_crystal_colour_primary colourless
_exptl_crystal_density_diffrn 1.402
_exptl_crystal_description block
_exptl_crystal_F_000 1088
_exptl_crystal_size_max 0.13
_exptl_crystal_size_mid 0.12
_exptl_crystal_size_min 0.11
_refine_diff_density_max 0.902
_refine_diff_density_min -0.617
_refine_diff_density_rms 0.078
_refine_ls_extinction_method none
_refine_ls_goodness_of_fit_ref 0.986
_refine_ls_hydrogen_treatment constr
_refine_ls_matrix_type full
_refine_ls_number_parameters 299
_refine_ls_number_reflns 4604
_refine_ls_number_restraints 0
_refine_ls_restrained_S_all 0.986
_refine_ls_R_factor_all 0.1736
_refine_ls_R_factor_gt 0.1179
_refine_ls_shift/su_max 0.000
_refine_ls_shift/su_mean 0.000
_refine_ls_structure_factor_coef Fsqd
_refine_ls_weighting_details 'w=1/[\s^2^(Fo^2^)+(0.0200P)^2^+10.0000P] where P=(Fo^2^+2Fc^2^)/3'
_refine_ls_weighting_scheme calc
_refine_ls_wR_factor_gt 0.2357
_refine_ls_wR_factor_ref 0.2606
_reflns_Friedel_coverage 0.000
_reflns_number_gt 2324
_reflns_number_total 4604
_reflns_threshold_expression 'I > 2\s(I)'
_cod_data_source_file d4sc06631f2.cif
_cod_data_source_block cu_zm_45_383k_5_0m_a
_cod_original_cell_volume 2455.5(14)
_cod_database_code 1573838
_shelx_shelxl_version_number 2018/3
_shelx_space_group_comment
;
The symmetry employed for this shelxl refinement is uniquely defined
by the following loop, which should always be used as a source of
symmetry information in preference to the above space-group names.
They are only intended as comments.
;
_shelx_estimated_absorpt_t_max 0.832
_shelx_estimated_absorpt_t_min 0.805
_olex2_refinement_description
;
1. Fixed Uiso
 At 1.2 times of:
  All C(H) groups, All C(H,H) groups, All N(H,H,H) groups
2.a Secondary CH2 refined with riding coordinates:
 C1(H1A,H1B), C4(H4A,H4B), C5(H5A,H5B), C6(H6A,H6B), C8(H8A,H8B), C9(H9A,H9B),
 C10(H10A,H10B), C11(H11A,H11B), C12(H12A,H12B), C14(H14A,H14B), C16(H16A,H16B),
  C18(H18A,H18B), C13(H13A,H13B)
2.b Aromatic/amide H refined with riding coordinates:
 C2(H2), C7(H7), C15(H15), C17(H17)
2.c Idealised Me refined as rotating group:
 N1(H1C,H1D,H1E)
;
_olex2_submission_special_instructions 'No special instructions were received'

loop_
_space_group_symop_operation_xyz
'x, y, z'
'-x+1/2, y+1/2, -z+1/2'
'-x, -y, -z'
'x-1/2, -y-1/2, z-1/2'

loop_
_atom_site_label
_atom_site_type_symbol
_atom_site_fract_x
_atom_site_fract_y
_atom_site_fract_z
_atom_site_U_iso_or_equiv
_atom_site_adp_type
_atom_site_occupancy
_atom_site_site_symmetry_order
_atom_site_calc_flag
_atom_site_refinement_flags_posn
_atom_site_refinement_flags_adp
_atom_site_refinement_flags_occupancy
_atom_site_disorder_assembly
_atom_site_disorder_group
P1 P 0.18013(9) 0.79399(10) 0.43724(5) 0.0934(3) Uani 1 1 d . . . . .
F1 F 0.2086(3) 0.7096(4) 0.3859(2) 0.3211(17) Uani 1 1 d . . . . .
F2 F 0.2309(4) 0.9011(4) 0.4107(2) 0.323(2) Uani 1 1 d . . . . .
F3 F 0.1277(4) 0.6864(4) 0.46316(19) 0.333(2) Uani 1 1 d . . . . .
F4 F 0.2850(3) 0.7827(4) 0.4839(2) 0.382(2) Uani 1 1 d . . . . .
F5 F 0.0719(3) 0.8045(4) 0.3881(2) 0.276(2) Uani 1 1 d . . . . .
F6 F 0.1542(4) 0.8826(4) 0.48565(18) 0.3446(19) Uani 1 1 d . . . . .
O1 O 0.71420(19) 0.5126(2) 0.33315(11) 0.0924(8) Uani 1 1 d . . . . .
O2 O 0.4938(2) 0.9625(2) 0.25488(13) 0.1150(9) Uani 1 1 d . . . . .
O3 O 0.68775(19) 0.6914(2) 0.43368(11) 0.0955(8) Uani 1 1 d . . . . .
O4 O 0.6071(2) 0.9321(2) 0.38718(12) 0.1074(9) Uani 1 1 d . . . . .
O5 O 0.59323(19) 0.5392(2) 0.20259(10) 0.0928(8) Uani 1 1 d . . . . .
O6 O 0.53438(19) 0.7855(3) 0.15868(11) 0.1032(9) Uani 1 1 d . . . . .
C1 C 0.5224(4) 1.0649(4) 0.3002(2) 0.1440(19) Uani 1 1 d . . . . .
H1A H 0.468084 1.133227 0.287945 0.173 Uiso 1 1 calc R U . . .
H1B H 0.597008 1.096709 0.296424 0.173 Uiso 1 1 calc R U . . .
C4 C 0.7368(3) 0.4862(4) 0.40365(19) 0.1179(15) Uani 1 1 d . . . . .
H4A H 0.794105 0.420285 0.413414 0.142 Uiso 1 1 calc R U . . .
H4B H 0.668367 0.456090 0.418073 0.142 Uiso 1 1 calc R U . . .
C5 C 0.6240(4) 0.8960(4) 0.45655(18) 0.1251(15) Uani 1 1 d . . . . .
H5A H 0.555922 0.856262 0.466644 0.150 Uiso 1 1 calc R U . . .
H5B H 0.641017 0.970132 0.485766 0.150 Uiso 1 1 calc R U . . .
C6 C 0.5881(3) 0.5799(4) 0.13346(17) 0.1145(15) Uani 1 1 d . . . . .
H6A H 0.569155 0.508571 0.102460 0.137 Uiso 1 1 calc R U . . .
H6B H 0.661458 0.612742 0.127774 0.137 Uiso 1 1 calc R U . . .
C8 C 0.4953(4) 0.9942(4) 0.1865(2) 0.1297(16) Uani 1 1 d . . . . .
H8A H 0.571566 1.018829 0.181971 0.156 Uiso 1 1 calc R U . . .
H8B H 0.445359 1.065958 0.173047 0.156 Uiso 1 1 calc R U . . .
C9 C 0.5225(4) 1.0237(4) 0.3723(2) 0.1471(18) Uani 1 1 d . . . . .
H9A H 0.538543 1.095167 0.403557 0.177 Uiso 1 1 calc R U . . .
H9B H 0.449297 0.988309 0.376412 0.177 Uiso 1 1 calc R U . . .
C10 C 0.6673(3) 0.4369(4) 0.2205(2) 0.1131(14) Uani 1 1 d . . . . .
H10A H 0.742051 0.458565 0.211931 0.136 Uiso 1 1 calc R U . . .
H10B H 0.640030 0.363451 0.192716 0.136 Uiso 1 1 calc R U . . .
C11 C 0.5022(3) 0.6787(4) 0.11734(17) 0.1209(17) Uani 1 1 d . . . . .
H11A H 0.493722 0.702054 0.069306 0.145 Uiso 1 1 calc R U . . .
H11B H 0.429715 0.647060 0.125335 0.145 Uiso 1 1 calc R U . . .
C12 C 0.7195(3) 0.8060(4) 0.46935(18) 0.1234(16) Uani 1 1 d . . . . .
H12A H 0.784768 0.842436 0.453940 0.148 Uiso 1 1 calc R U . . .
H12B H 0.740245 0.789103 0.518183 0.148 Uiso 1 1 calc R U . . .
C14 C 0.7770(3) 0.6020(5) 0.4411(2) 0.1288(18) Uani 1 1 d . . . . .
H14A H 0.802643 0.582595 0.489281 0.155 Uiso 1 1 calc R U . . .
H14B H 0.840429 0.637097 0.423120 0.155 Uiso 1 1 calc R U . . .
C16 C 0.4585(3) 0.8865(5) 0.1415(2) 0.1369(18) Uani 1 1 d . . . . .
H16A H 0.382818 0.860561 0.146562 0.164 Uiso 1 1 calc R U . . .
H16B H 0.456055 0.910938 0.094046 0.164 Uiso 1 1 calc R U . . .
C18 C 0.6742(3) 0.4066(3) 0.2930(2) 0.1085(15) Uani 1 1 d . . . . .
H18A H 0.599828 0.382681 0.301425 0.130 Uiso 1 1 calc R U . . .
H18B H 0.725255 0.335318 0.305466 0.130 Uiso 1 1 calc R U . . .
N1 N 0.54392(18) 0.7131(2) 0.30122(11) 0.0682(7) Uani 1 1 d . . . . .
H1C H 0.560368 0.662794 0.268281 0.082 Uiso 1 1 calc R U . . .
H1D H 0.589161 0.694261 0.340840 0.082 Uiso 1 1 calc R U . . .
H1E H 0.554266 0.793824 0.290525 0.082 Uiso 1 1 calc R U . . .
N2 N 0.3572(3) 0.3147(3) 0.3550(2) 0.1367(14) Uani 1 1 d . . . . .
C2 C 0.3382(3) 0.3541(4) 0.2933(2) 0.1243(16) Uani 1 1 d . . . . .
H2 H 0.307866 0.297059 0.258856 0.149 Uiso 1 1 calc R U . . .
C3 C 0.4015(2) 0.5609(3) 0.32353(15) 0.0745(9) Uani 1 1 d . . . . .
C7 C 0.4202(3) 0.5184(4) 0.38931(17) 0.0990(13) Uani 1 1 d . . . . .
H7 H 0.449022 0.572854 0.425299 0.119 Uiso 1 1 calc R U . . .
C13 C 0.4252(3) 0.6938(3) 0.30786(19) 0.0966(12) Uani 1 1 d . . . . .
H13A H 0.376113 0.718507 0.265331 0.116 Uiso 1 1 calc R U . . .
H13B H 0.407930 0.748159 0.344112 0.116 Uiso 1 1 calc R U . . .
C15 C 0.3599(3) 0.4768(4) 0.27427(19) 0.1070(14) Uani 1 1 d . . . . .
H15 H 0.345997 0.500643 0.228281 0.128 Uiso 1 1 calc R U . . .
C17 C 0.3965(4) 0.3960(4) 0.4019(2) 0.1319(17) Uani 1 1 d . . . . .
H17 H 0.409351 0.368846 0.447376 0.158 Uiso 1 1 calc R U . . .

loop_
_atom_site_aniso_label
_atom_site_aniso_U_11
_atom_site_aniso_U_22
_atom_site_aniso_U_33
_atom_site_aniso_U_23
_atom_site_aniso_U_13
_atom_site_aniso_U_12
P1 0.1139(7) 0.0819(6) 0.0842(5) -0.0104(5) 0.0181(5) -0.0024(6)
F1 0.182(3) 0.347(3) 0.461(4) -0.286(2) 0.126(2) -0.045(3)
F2 0.478(5) 0.281(3) 0.206(3) 0.008(3) 0.057(3) -0.256(3)
F3 0.496(5) 0.268(3) 0.190(3) 0.101(2) -0.059(3) -0.242(3)
F4 0.333(3) 0.170(3) 0.500(5) -0.028(4) -0.296(3) 0.023(3)
F5 0.186(3) 0.190(3) 0.388(5) -0.017(4) -0.115(3) 0.032(3)
F6 0.411(4) 0.372(4) 0.318(2) -0.241(2) 0.243(2) -0.134(3)
O1 0.0906(14) 0.0839(14) 0.0998(14) 0.0129(13) 0.0099(12) 0.0168(12)
O2 0.1238(17) 0.0922(16) 0.1364(18) 0.0390(14) 0.0437(14) 0.0311(14)
O3 0.0936(14) 0.1187(18) 0.0697(12) 0.0032(13) 0.0032(11) -0.0074(14)
O4 0.1390(19) 0.0889(15) 0.1021(14) -0.0197(13) 0.0428(13) -0.0016(15)
O5 0.0966(14) 0.1066(16) 0.0784(12) -0.0196(12) 0.0241(10) -0.0068(13)
O6 0.0852(14) 0.144(2) 0.0744(12) 0.0188(14) 0.0001(11) -0.0061(15)
C1 0.159(3) 0.079(2) 0.207(4) 0.017(3) 0.069(3) 0.040(2)
C4 0.114(3) 0.129(3) 0.108(2) 0.042(2) 0.013(2) 0.038(2)
C5 0.165(3) 0.118(3) 0.101(2) -0.047(2) 0.050(2) -0.047(3)
C6 0.121(3) 0.150(3) 0.0783(19) -0.030(2) 0.0325(18) -0.033(3)
C8 0.118(3) 0.138(3) 0.131(3) 0.071(2) 0.019(2) 0.041(3)
C9 0.185(4) 0.099(3) 0.176(4) -0.021(3) 0.082(3) 0.027(3)
C10 0.105(2) 0.101(3) 0.138(3) -0.044(2) 0.033(2) -0.003(2)
C11 0.100(2) 0.195(4) 0.0624(18) 0.002(2) 0.0011(18) -0.027(3)
C12 0.137(3) 0.163(4) 0.0677(19) -0.012(2) 0.012(2) -0.054(3)
C14 0.100(3) 0.184(4) 0.091(2) 0.018(3) -0.012(2) 0.022(3)
C16 0.099(3) 0.206(4) 0.101(2) 0.064(3) 0.005(2) 0.021(3)
C18 0.098(2) 0.073(2) 0.156(3) 0.000(2) 0.026(2) 0.014(2)
N1 0.0756(13) 0.0657(14) 0.0639(12) 0.0039(11) 0.0143(10) 0.0056(12)
N2 0.121(2) 0.091(2) 0.215(3) -0.002(2) 0.074(2) -0.0119(19)
C2 0.090(2) 0.130(3) 0.158(3) -0.048(3) 0.037(2) -0.024(2)
C3 0.0641(15) 0.0772(19) 0.0861(17) -0.0025(16) 0.0245(13) 0.0038(15)
C7 0.112(2) 0.100(3) 0.092(2) -0.003(2) 0.0346(18) -0.002(2)
C13 0.0758(18) 0.091(2) 0.129(2) 0.026(2) 0.0346(17) 0.0191(18)
C15 0.082(2) 0.143(3) 0.098(2) -0.006(2) 0.0221(18) -0.005(2)
C17 0.162(3) 0.110(3) 0.137(3) 0.032(2) 0.063(2) 0.005(3)

loop_
_atom_type_symbol
_atom_type_description
_atom_type_scat_dispersion_real
_atom_type_scat_dispersion_imag
_atom_type_scat_source
C C 0.0181 0.0091 'International Tables Vol C Tables 4.2.6.8 and 6.1.1.4'
H H 0.0000 0.0000 'International Tables Vol C Tables 4.2.6.8 and 6.1.1.4'
F F 0.0727 0.0534 'International Tables Vol C Tables 4.2.6.8 and 6.1.1.4'
N N 0.0311 0.0180 'International Tables Vol C Tables 4.2.6.8 and 6.1.1.4'
O O 0.0492 0.0322 'International Tables Vol C Tables 4.2.6.8 and 6.1.1.4'
P P 0.2955 0.4335 'International Tables Vol C Tables 4.2.6.8 and 6.1.1.4'

loop_
_geom_angle_atom_site_label_1
_geom_angle_atom_site_label_2
_geom_angle_atom_site_label_3
_geom_angle
_geom_angle_site_symmetry_1
_geom_angle_site_symmetry_3
_geom_angle_publ_flag
F1 P1 F5 82.8(2) . . ?
F2 P1 F1 93.1(3) . . ?
F2 P1 F3 179.2(3) . . ?
F2 P1 F5 94.7(2) . . ?
F3 P1 F1 86.7(2) . . ?
F3 P1 F5 84.6(2) . . ?
F4 P1 F1 96.5(3) . . ?
F4 P1 F2 85.4(3) . . ?
F4 P1 F3 95.4(3) . . ?
F4 P1 F5 179.2(3) . . ?
F6 P1 F1 176.8(3) . . ?
F6 P1 F2 83.7(3) . . ?
F6 P1 F3 96.4(3) . . ?
F6 P1 F4 83.8(3) . . ?
F6 P1 F5 97.0(3) . . ?
C4 O1 C18 113.0(3) . . ?
C8 O2 C1 113.0(3) . . ?
C14 O3 C12 112.8(3) . . ?
C9 O4 C5 111.2(3) . . ?
C10 O5 C6 112.8(3) . . ?
C16 O6 C11 111.7(3) . . ?
O2 C1 H1A 109.6 . . ?
O2 C1 H1B 109.6 . . ?
O2 C1 C9 110.2(3) . . ?
H1A C1 H1B 108.1 . . ?
C9 C1 H1A 109.6 . . ?
C9 C1 H1B 109.6 . . ?
O1 C4 H4A 109.9 . . ?
O1 C4 H4B 109.9 . . ?
O1 C4 C14 109.0(3) . . ?
H4A C4 H4B 108.3 . . ?
C14 C4 H4A 109.9 . . ?
C14 C4 H4B 109.9 . . ?
O4 C5 H5A 110.1 . . ?
O4 C5 H5B 110.1 . . ?
O4 C5 C12 108.0(3) . . ?
H5A C5 H5B 108.4 . . ?
C12 C5 H5A 110.1 . . ?
C12 C5 H5B 110.1 . . ?
O5 C6 H6A 109.8 . . ?
O5 C6 H6B 109.8 . . ?
O5 C6 C11 109.2(3) . . ?
H6A C6 H6B 108.3 . . ?
C11 C6 H6A 109.8 . . ?
C11 C6 H6B 109.8 . . ?
O2 C8 H8A 109.5 . . ?
O2 C8 H8B 109.5 . . ?
O2 C8 C16 110.5(3) . . ?
H8A C8 H8B 108.1 . . ?
C16 C8 H8A 109.5 . . ?
C16 C8 H8B 109.5 . . ?
O4 C9 C1 106.0(4) . . ?
O4 C9 H9A 110.5 . . ?
O4 C9 H9B 110.5 . . ?
C1 C9 H9A 110.5 . . ?
C1 C9 H9B 110.5 . . ?
H9A C9 H9B 108.7 . . ?
O5 C10 H10A 109.7 . . ?
O5 C10 H10B 109.7 . . ?
O5 C10 C18 109.7(3) . . ?
H10A C10 H10B 108.2 . . ?
C18 C10 H10A 109.7 . . ?
C18 C10 H10B 109.7 . . ?
O6 C11 C6 109.7(3) . . ?
O6 C11 H11A 109.7 . . ?
O6 C11 H11B 109.7 . . ?
C6 C11 H11A 109.7 . . ?
C6 C11 H11B 109.7 . . ?
H11A C11 H11B 108.2 . . ?
O3 C12 C5 109.5(3) . . ?
O3 C12 H12A 109.8 . . ?
O3 C12 H12B 109.8 . . ?
C5 C12 H12A 109.8 . . ?
C5 C12 H12B 109.8 . . ?
H12A C12 H12B 108.2 . . ?
O3 C14 C4 109.3(3) . . ?
O3 C14 H14A 109.8 . . ?
O3 C14 H14B 109.8 . . ?
C4 C14 H14A 109.8 . . ?
C4 C14 H14B 109.8 . . ?
H14A C14 H14B 108.3 . . ?
O6 C16 C8 109.4(3) . . ?
O6 C16 H16A 109.8 . . ?
O6 C16 H16B 109.8 . . ?
C8 C16 H16A 109.8 . . ?
C8 C16 H16B 109.8 . . ?
H16A C16 H16B 108.2 . . ?
O1 C18 C10 109.6(3) . . ?
O1 C18 H18A 109.7 . . ?
O1 C18 H18B 109.7 . . ?
C10 C18 H18A 109.7 . . ?
C10 C18 H18B 109.7 . . ?
H18A C18 H18B 108.2 . . ?
H1C N1 H1D 109.5 . . ?
H1C N1 H1E 109.5 . . ?
H1D N1 H1E 109.5 . . ?
C13 N1 H1C 109.5 . . ?
C13 N1 H1D 109.5 . . ?
C13 N1 H1E 109.5 . . ?
C2 N2 C17 117.1(4) . . ?
N2 C2 H2 118.1 . . ?
N2 C2 C15 123.8(4) . . ?
C15 C2 H2 118.1 . . ?
C7 C3 C13 120.8(3) . . ?
C15 C3 C7 117.0(3) . . ?
C15 C3 C13 122.2(3) . . ?
C3 C7 H7 120.4 . . ?
C17 C7 C3 119.2(3) . . ?
C17 C7 H7 120.4 . . ?
N1 C13 C3 112.2(3) . . ?
N1 C13 H13A 109.2 . . ?
N1 C13 H13B 109.2 . . ?
C3 C13 H13A 109.2 . . ?
C3 C13 H13B 109.2 . . ?
H13A C13 H13B 107.9 . . ?
C2 C15 H15 120.6 . . ?
C3 C15 C2 118.7(4) . . ?
C3 C15 H15 120.6 . . ?
N2 C17 C7 124.1(4) . . ?
N2 C17 H17 117.9 . . ?
C7 C17 H17 117.9 . . ?

loop_
_geom_bond_atom_site_label_1
_geom_bond_atom_site_label_2
_geom_bond_distance
_geom_bond_site_symmetry_2
_geom_bond_publ_flag
P1 F1 1.438(4) . ?
P1 F2 1.426(4) . ?
P1 F3 1.435(4) . ?
P1 F4 1.421(4) . ?
P1 F5 1.475(4) . ?
P1 F6 1.413(4) . ?
O1 C4 1.401(4) . ?
O1 C18 1.402(4) . ?
O2 C1 1.403(5) . ?
O2 C8 1.398(5) . ?
O3 C12 1.414(5) . ?
O3 C14 1.411(5) . ?
O4 C5 1.404(4) . ?
O4 C9 1.391(5) . ?
O5 C6 1.425(4) . ?
O5 C10 1.399(4) . ?
O6 C11 1.402(5) . ?
O6 C16 1.400(5) . ?
C1 H1A 0.9700 . ?
C1 H1B 0.9700 . ?
C1 C9 1.494(6) . ?
C4 H4A 0.9700 . ?
C4 H4B 0.9700 . ?
C4 C14 1.461(6) . ?
C5 H5A 0.9700 . ?
C5 H5B 0.9700 . ?
C5 C12 1.471(6) . ?
C6 H6A 0.9700 . ?
C6 H6B 0.9700 . ?
C6 C11 1.457(6) . ?
C8 H8A 0.9700 . ?
C8 H8B 0.9700 . ?
C8 C16 1.459(6) . ?
C9 H9A 0.9700 . ?
C9 H9B 0.9700 . ?
C10 H10A 0.9700 . ?
C10 H10B 0.9700 . ?
C10 C18 1.459(5) . ?
C11 H11A 0.9700 . ?
C11 H11B 0.9700 . ?
C12 H12A 0.9700 . ?
C12 H12B 0.9700 . ?
C14 H14A 0.9700 . ?
C14 H14B 0.9700 . ?
C16 H16A 0.9700 . ?
C16 H16B 0.9700 . ?
C18 H18A 0.9700 . ?
C18 H18B 0.9700 . ?
N1 H1C 0.8900 . ?
N1 H1D 0.8900 . ?
N1 H1E 0.8900 . ?
N1 C13 1.467(4) . ?
N2 C2 1.271(6) . ?
N2 C17 1.287(5) . ?
C2 H2 0.9300 . ?
C2 C15 1.383(6) . ?
C3 C7 1.357(4) . ?
C3 C13 1.471(5) . ?
C3 C15 1.343(5) . ?
C7 H7 0.9300 . ?
C7 C17 1.352(6) . ?
C13 H13A 0.9700 . ?
C13 H13B 0.9700 . ?
C15 H15 0.9300 . ?
C17 H17 0.9300 . ?

loop_
_geom_torsion_atom_site_label_1
_geom_torsion_atom_site_label_2
_geom_torsion_atom_site_label_3
_geom_torsion_atom_site_label_4
_geom_torsion
_geom_torsion_site_symmetry_1
_geom_torsion_site_symmetry_2
_geom_torsion_site_symmetry_3
_geom_torsion_site_symmetry_4
_geom_torsion_publ_flag
O1 C4 C14 O3 67.2(4) . . . . ?
O2 C1 C9 O4 63.0(4) . . . . ?
O2 C8 C16 O6 -62.4(4) . . . . ?
O4 C5 C12 O3 -67.8(4) . . . . ?
O5 C6 C11 O6 64.0(4) . . . . ?
O5 C10 C18 O1 -59.7(4) . . . . ?
C1 O2 C8 C16 -176.6(3) . . . . ?
C4 O1 C18 C10 -172.5(3) . . . . ?
C5 O4 C9 C1 173.4(3) . . . . ?
C6 O5 C10 C18 176.0(3) . . . . ?
C8 O2 C1 C9 -178.4(3) . . . . ?
C9 O4 C5 C12 -176.2(3) . . . . ?
C10 O5 C6 C11 175.0(3) . . . . ?
C11 O6 C16 C8 179.3(3) . . . . ?
C12 O3 C14 C4 179.2(3) . . . . ?
C14 O3 C12 C5 177.4(3) . . . . ?
C16 O6 C11 C6 175.6(3) . . . . ?
C18 O1 C4 C14 -179.6(3) . . . . ?
N2 C2 C15 C3 -1.3(6) . . . . ?
C2 N2 C17 C7 -1.2(7) . . . . ?
C3 C7 C17 N2 0.5(7) . . . . ?
C7 C3 C13 N1 86.2(4) . . . . ?
C7 C3 C15 C2 0.5(5) . . . . ?
C13 C3 C7 C17 179.4(3) . . . . ?
C13 C3 C15 C2 -179.0(3) . . . . ?
C15 C3 C7 C17 -0.1(5) . . . . ?
C15 C3 C13 N1 -94.4(4) . . . . ?
C17 N2 C2 C15 1.7(6) . . . . ?
